data_4517481
loop_
_publ_author_name
'Tan, Jin-Fay'
'Bormann, Carl Thomas'
'Severin, Kay'
'Cramer, Nicolai'

_publ_section_title
;
 Alkynyl Triazenes as Fluoroalkyne Surrogates: Regioselective Access to
 4-Fluoro-2-pyridones by a Rh(III)-Catalyzed C--H Activation--Lossen
 Rearrangement--Wallach Reaction
;
_journal_issue 6
_journal_name_full 'ACS Catalysis'
_journal_page_first 3790
_journal_page_last 3796
_journal_paper_doi 10.1021/acscatal.0c00499
_journal_volume 10
_journal_year 2020
_chemical_formula_moiety 'C21 H24 N4 O'
_chemical_formula_sum 'C21 H24 N4 O'
_chemical_formula_weight 348.44
_space_group_crystal_system triclinic
_space_group_IT_number 2
_space_group_name_Hall '-P 1'
_space_group_name_H-M_alt 'P -1'
_atom_sites_solution_hydrogens difmap
_atom_sites_solution_primary dual
_atom_sites_solution_secondary difmap
_audit_creation_date 2019-02-07
_audit_creation_method
;
Olex2 1.2
(compiled 2018.05.29 svn.r3508 for OlexSys, GUI svn.r5506)
;
_cell_angle_alpha 97.909(11)
_cell_angle_beta 105.084(11)
_cell_angle_gamma 114.113(11)
_cell_formula_units_Z 2
_cell_length_a 9.6626(11)
_cell_length_b 10.1376(12)
_cell_length_c 11.1294(15)
_cell_measurement_reflns_used 2030
_cell_measurement_temperature 100.01(12)
_cell_measurement_theta_max 28.7610
_cell_measurement_theta_min 3.6570
_cell_volume 923.2(2)
_computing_cell_refinement 'CrysAlisPro 1.171.40.20a (Rigaku OD, 2018)'
_computing_data_collection 'CrysAlisPro 1.171.40.20a (Rigaku OD, 2018)'
_computing_data_reduction 'CrysAlisPro 1.171.40.20a (Rigaku OD, 2018)'
_computing_molecular_graphics 'Olex2 (Dolomanov et al., 2009)'
_computing_publication_material 'Olex2 (Dolomanov et al., 2009)'
_computing_structure_refinement 'ShelXL (Sheldrick, 2015)'
_computing_structure_solution 'ShelXT (Sheldrick, 2015)'
_diffrn_ambient_environment N~2~
_diffrn_ambient_temperature 100.01(12)
_diffrn_detector 'CCD plate'
_diffrn_detector_area_resol_mean 5.2817
_diffrn_detector_type AtlasS2
_diffrn_measured_fraction_theta_full 0.995
_diffrn_measured_fraction_theta_max 0.838
_diffrn_measurement_details
;
List of Runs (angles in degrees, time in seconds):

  # Type    Start    End  Width  t~exp~   \w     \q     \k     \f   Frames
--------------------------------------------------------------------------
  1  \w    -57.00  37.00   1.00    8.16    --   11.81 -57.00  60.00   94
  2  \w    -18.00  78.00   1.00    8.16    --   11.81  77.00 -30.00   96
  3  \w    -16.00  85.00   1.00    8.16    --   11.81  57.00-150.00  101
;
_diffrn_measurement_device 'four-circle diffractometer'
_diffrn_measurement_device_type 'SuperNova, Dual, Cu at home/near, AtlasS2'
_diffrn_measurement_method '\w scans'
_diffrn_orient_matrix_type 'CrysAlisPro convention (1999,Acta A55,543-557)'
_diffrn_orient_matrix_UB_11 0.0813926000
_diffrn_orient_matrix_UB_12 0.0500200000
_diffrn_orient_matrix_UB_13 0.0398600000
_diffrn_orient_matrix_UB_21 0.0270821000
_diffrn_orient_matrix_UB_22 -0.0252465000
_diffrn_orient_matrix_UB_23 -0.0475132000
_diffrn_orient_matrix_UB_31 -0.0036157000
_diffrn_orient_matrix_UB_32 0.0567826000
_diffrn_orient_matrix_UB_33 -0.0295292000
_diffrn_radiation_monochromator mirror
_diffrn_radiation_probe x-ray
_diffrn_radiation_type MoK\a
_diffrn_radiation_wavelength 0.71073
_diffrn_reflns_av_R_equivalents 0.0219
_diffrn_reflns_av_unetI/netI 0.0570
_diffrn_reflns_Laue_measured_fraction_full 0.995
_diffrn_reflns_Laue_measured_fraction_max 0.838
_diffrn_reflns_limit_h_max 12
_diffrn_reflns_limit_h_min -7
_diffrn_reflns_limit_k_max 10
_diffrn_reflns_limit_k_min -12
_diffrn_reflns_limit_l_max 13
_diffrn_reflns_limit_l_min -14
_diffrn_reflns_number 6709
_diffrn_reflns_point_group_measured_fraction_full 0.995
_diffrn_reflns_point_group_measured_fraction_max 0.838
_diffrn_reflns_theta_full 25.242
_diffrn_reflns_theta_max 29.392
_diffrn_reflns_theta_min 3.011
_diffrn_source 'micro-focus sealed X-ray tube'
_diffrn_source_type 'SuperNova (Mo) X-ray Source'
_exptl_absorpt_coefficient_mu 0.080
_exptl_absorpt_correction_T_max 1.000
_exptl_absorpt_correction_T_min 0.296
_exptl_absorpt_correction_type gaussian
_exptl_absorpt_process_details
;
CrysAlisPro 1.171.40.20a (Rigaku Oxford Diffraction, 2018).
 Numerical absorption correction based on Gaussian integration over
 a multifaceted crystal model/Empirical absorption correction using
 spherical harmonics as implemented in SCALE3 ABSPACK scaling algorithm.
;
_exptl_crystal_colour 'clear pale yellow'
_exptl_crystal_density_diffrn 1.253
_exptl_crystal_description prism
_exptl_crystal_F_000 372
_exptl_crystal_size_max 0.479
_exptl_crystal_size_mid 0.334
_exptl_crystal_size_min 0.247
_refine_diff_density_max 0.427
_refine_diff_density_min -0.276
_refine_diff_density_rms 0.064
_refine_ls_extinction_method none
_refine_ls_goodness_of_fit_ref 1.060
_refine_ls_hydrogen_treatment refall
_refine_ls_matrix_type full
_refine_ls_number_parameters 331
_refine_ls_number_reflns 4264
_refine_ls_number_restraints 0
_refine_ls_restrained_S_all 1.060
_refine_ls_R_factor_all 0.0974
_refine_ls_R_factor_gt 0.0683
_refine_ls_shift/su_max 0.000
_refine_ls_shift/su_mean 0.000
_refine_ls_structure_factor_coef Fsqd
_refine_ls_weighting_details 'w=1/[\s^2^(Fo^2^)+(0.0751P)^2^+0.7871P] where P=(Fo^2^+2Fc^2^)/3'
_refine_ls_weighting_scheme calc
_refine_ls_wR_factor_gt 0.1658
_refine_ls_wR_factor_ref 0.1834
_reflns_Friedel_coverage 0.000
_reflns_number_gt 3044
_reflns_number_total 4264
_reflns_threshold_expression 'I > 2\s(I)'
_cod_data_source_file cs0c00499_si_003.cif
_cod_data_source_block jft-01-354
_cod_depositor_comments
;
The following automatic conversions were performed:

data item '_exptl_absorpt_correction_type' value 'Gaussian' was
changed to 'gaussian' in accordance with the
/home/data/users/saulius/crontab/automatic-downloads/rss-feeds/ACS/lib/dictionaries/cif_core.dic
dictionary named 'cif_core.dic' version 2.4.2 last updated on
2011-04-26.

Automatic conversion script
Id: cif_fix_values 7556 2019-12-06 15:28:31Z antanas 

 Adding full bibliography for 4517481--4517482.cif.

 Adding full bibliography for 4517481--4517482.cif.
;
_cod_database_code 4517481
_shelx_shelxl_version_number 2018/3
_audit_contact_author 'Farzaneh Fadaei Tirani'
_chemical_oxdiff_formula 'C21 H24 N4 O'
_shelx_space_group_comment
;
The symmetry employed for this shelxl refinement is uniquely defined
by the following loop, which should always be used as a source of
symmetry information in preference to the above space-group names.
They are only intended as comments.
;
_reflns_odcompleteness_completeness 99.58
_reflns_odcompleteness_iscentric 1
_reflns_odcompleteness_theta 26.32
_olex2_refinement_description
;
;
_olex2_submission_special_instructions 'No special instructions were received'
_oxdiff_exptl_absorpt_empirical_details
;
Empirical correction (ABSPACK) includes:
- Absorption correction using spherical harmonics
- Frame scaling
- Detector area scaling
- B-factor correction
;
_oxdiff_exptl_absorpt_empirical_full_max 1.455
_oxdiff_exptl_absorpt_empirical_full_min 0.729

loop_
_space_group_symop_operation_xyz
'x, y, z'
'-x, -y, -z'

loop_
_atom_site_label
_atom_site_type_symbol
_atom_site_fract_x
_atom_site_fract_y
_atom_site_fract_z
_atom_site_U_iso_or_equiv
_atom_site_adp_type
_atom_site_occupancy
_atom_site_site_symmetry_order
_atom_site_calc_flag
_atom_site_refinement_flags_posn
_atom_site_refinement_flags_adp
_atom_site_refinement_flags_occupancy
_atom_site_disorder_assembly
_atom_site_disorder_group
O1 O 0.8603(2) 1.03725(19) 0.40035(18) 0.0268(4) Uani 1 1 d . . . . .
N1 N 0.4413(2) 0.6486(2) 0.59546(19) 0.0197(4) Uani 1 1 d . . . . .
N2 N 0.4788(2) 0.6982(2) 0.71665(19) 0.0197(4) Uani 1 1 d . . . . .
N3 N 0.3971(2) 0.6010(2) 0.77196(19) 0.0209(4) Uani 1 1 d . . . . .
N4 N 0.8135(3) 0.8968(2) 0.5413(2) 0.0209(4) Uani 1 1 d . . . . .
H4 H 0.917(4) 0.924(3) 0.567(3) 0.037(9) Uiso 1 1 d . . . . .
C1 C 0.5517(3) 0.7515(2) 0.5484(2) 0.0190(5) Uani 1 1 d . . . . .
C2 C 0.7151(3) 0.8000(2) 0.5960(2) 0.0191(5) Uani 1 1 d . . . . .
C3 C 0.7628(3) 0.9525(2) 0.4441(2) 0.0211(5) Uani 1 1 d . . . . .
C4 C 0.5885(3) 0.9039(2) 0.3945(2) 0.0197(5) Uani 1 1 d . . . . .
C5 C 0.5273(3) 0.9630(3) 0.3000(2) 0.0222(5) Uani 1 1 d . . . . .
H5 H 0.595(3) 1.031(3) 0.266(2) 0.020(6) Uiso 1 1 d . . . . .
C6 C 0.3641(3) 0.9222(3) 0.2562(2) 0.0232(5) Uani 1 1 d . . . . .
H6 H 0.322(3) 0.966(3) 0.188(3) 0.029(7) Uiso 1 1 d . . . . .
C7 C 0.2599(3) 0.8205(3) 0.3051(2) 0.0231(5) Uani 1 1 d . . . . .
H7 H 0.135(4) 0.791(3) 0.271(3) 0.030(7) Uiso 1 1 d . . . . .
C8 C 0.3188(3) 0.7618(3) 0.3978(2) 0.0215(5) Uani 1 1 d . . . . .
H8 H 0.254(3) 0.697(3) 0.437(2) 0.021(7) Uiso 1 1 d . . . . .
C9 C 0.4853(3) 0.8030(2) 0.4453(2) 0.0194(5) Uani 1 1 d . . . . .
C10 C 0.7989(3) 0.7618(3) 0.7065(2) 0.0206(5) Uani 1 1 d . . . . .
C11 C 0.7404(3) 0.6143(3) 0.7166(3) 0.0244(5) Uani 1 1 d . . . . .
H11 H 0.649(3) 0.530(3) 0.641(3) 0.022(7) Uiso 1 1 d . . . . .
C12 C 0.8114(3) 0.5824(3) 0.8255(3) 0.0266(6) Uani 1 1 d . . . . .
H12 H 0.769(3) 0.479(3) 0.832(2) 0.027(7) Uiso 1 1 d . . . . .
C13 C 0.9450(3) 0.6970(3) 0.9261(3) 0.0284(6) Uani 1 1 d . . . . .
H13 H 0.996(3) 0.678(3) 1.004(3) 0.024(7) Uiso 1 1 d . . . . .
C14 C 1.0071(3) 0.8429(3) 0.9149(3) 0.0299(6) Uani 1 1 d . . . . .
H14 H 1.102(4) 0.930(3) 0.989(3) 0.038(8) Uiso 1 1 d . . . . .
C15 C 0.9358(3) 0.8749(3) 0.8063(3) 0.0254(5) Uani 1 1 d . . . . .
H15 H 0.977(4) 0.979(3) 0.795(3) 0.034(8) Uiso 1 1 d . . . . .
C16 C 0.4258(3) 0.6615(3) 0.9086(2) 0.0242(5) Uani 1 1 d . . . . .
H16 H 0.431(3) 0.586(3) 0.951(2) 0.021(7) Uiso 1 1 d . . . . .
C17 C 0.5844(4) 0.8069(3) 0.9726(3) 0.0285(6) Uani 1 1 d . . . . .
H17A H 0.607(3) 0.835(3) 1.066(3) 0.022(7) Uiso 1 1 d . . . . .
H17B H 0.582(4) 0.887(3) 0.935(3) 0.039(8) Uiso 1 1 d . . . . .
H17C H 0.671(4) 0.796(4) 0.956(3) 0.046(9) Uiso 1 1 d . . . . .
C18 C 0.2847(4) 0.6851(4) 0.9253(3) 0.0373(7) Uani 1 1 d . . . . .
H18A H 0.310(4) 0.726(3) 1.018(3) 0.031(8) Uiso 1 1 d . . . . .
H18B H 0.268(4) 0.750(4) 0.875(3) 0.043(9) Uiso 1 1 d . . . . .
H18C H 0.181(4) 0.593(4) 0.892(3) 0.043(9) Uiso 1 1 d . . . . .
C19 C 0.2746(3) 0.4462(3) 0.6945(2) 0.0232(5) Uani 1 1 d . . . . .
H19 H 0.314(4) 0.416(3) 0.630(3) 0.029(7) Uiso 1 1 d . . . . .
C20 C 0.2509(4) 0.3373(3) 0.7773(3) 0.0300(6) Uani 1 1 d . . . . .
H20A H 0.352(4) 0.336(3) 0.823(3) 0.039(9) Uiso 1 1 d . . . . .
H20B H 0.183(4) 0.233(4) 0.723(3) 0.039(8) Uiso 1 1 d . . . . .
H20C H 0.214(4) 0.362(3) 0.845(3) 0.038(8) Uiso 1 1 d . . . . .
C21 C 0.1155(3) 0.4386(3) 0.6160(3) 0.0328(6) Uani 1 1 d . . . . .
H21A H 0.141(4) 0.506(4) 0.566(3) 0.039(8) Uiso 1 1 d . . . . .
H21B H 0.043(4) 0.336(4) 0.551(3) 0.043(9) Uiso 1 1 d . . . . .
H21C H 0.060(4) 0.465(3) 0.678(3) 0.043(9) Uiso 1 1 d . . . . .

loop_
_atom_site_aniso_label
_atom_site_aniso_U_11
_atom_site_aniso_U_22
_atom_site_aniso_U_33
_atom_site_aniso_U_23
_atom_site_aniso_U_13
_atom_site_aniso_U_12
O1 0.0189(9) 0.0270(9) 0.0405(11) 0.0177(8) 0.0157(8) 0.0104(7)
N1 0.0142(10) 0.0206(10) 0.0265(11) 0.0097(8) 0.0087(8) 0.0081(8)
N2 0.0145(10) 0.0205(10) 0.0296(11) 0.0119(8) 0.0106(9) 0.0099(8)
N3 0.0159(10) 0.0186(10) 0.0278(11) 0.0094(8) 0.0091(9) 0.0059(8)
N4 0.0149(11) 0.0210(10) 0.0300(12) 0.0105(8) 0.0104(9) 0.0088(8)
C1 0.0166(12) 0.0157(11) 0.0241(12) 0.0051(9) 0.0087(10) 0.0062(9)
C2 0.0168(12) 0.0163(11) 0.0248(12) 0.0067(9) 0.0100(10) 0.0062(9)
C3 0.0193(13) 0.0180(11) 0.0277(13) 0.0068(9) 0.0110(10) 0.0083(9)
C4 0.0186(12) 0.0173(11) 0.0234(12) 0.0042(9) 0.0087(10) 0.0082(9)
C5 0.0219(13) 0.0198(12) 0.0276(13) 0.0098(10) 0.0119(11) 0.0092(10)
C6 0.0234(13) 0.0201(12) 0.0243(13) 0.0063(9) 0.0066(10) 0.0094(10)
C7 0.0191(13) 0.0211(12) 0.0263(13) 0.0044(10) 0.0072(10) 0.0077(10)
C8 0.0180(12) 0.0187(11) 0.0260(13) 0.0060(9) 0.0087(10) 0.0062(9)
C9 0.0175(12) 0.0156(11) 0.0238(12) 0.0035(9) 0.0078(10) 0.0068(9)
C10 0.0163(12) 0.0226(12) 0.0280(13) 0.0090(9) 0.0112(10) 0.0109(9)
C11 0.0217(13) 0.0235(12) 0.0289(14) 0.0060(10) 0.0093(11) 0.0115(10)
C12 0.0274(14) 0.0238(13) 0.0338(15) 0.0102(11) 0.0131(12) 0.0144(11)
C13 0.0276(15) 0.0386(15) 0.0287(14) 0.0136(11) 0.0115(12) 0.0221(12)
C14 0.0205(14) 0.0345(15) 0.0315(15) 0.0074(12) 0.0072(12) 0.0115(11)
C15 0.0167(12) 0.0242(13) 0.0329(14) 0.0079(10) 0.0090(11) 0.0070(10)
C16 0.0252(14) 0.0238(12) 0.0277(13) 0.0120(10) 0.0122(11) 0.0118(10)
C17 0.0284(15) 0.0270(14) 0.0271(15) 0.0072(11) 0.0091(12) 0.0108(11)
C18 0.0330(17) 0.0380(17) 0.0450(19) 0.0072(14) 0.0214(15) 0.0168(14)
C19 0.0184(13) 0.0205(12) 0.0293(14) 0.0090(10) 0.0103(11) 0.0059(10)
C20 0.0330(16) 0.0206(13) 0.0355(16) 0.0100(11) 0.0157(13) 0.0087(11)
C21 0.0180(14) 0.0354(16) 0.0393(17) 0.0147(13) 0.0077(12) 0.0073(12)

loop_
_atom_type_symbol
_atom_type_description
_atom_type_scat_dispersion_real
_atom_type_scat_dispersion_imag
_atom_type_scat_source
C C 0.0033 0.0016 'International Tables Vol C Tables 4.2.6.8 and 6.1.1.4'
H H 0.0000 0.0000 'International Tables Vol C Tables 4.2.6.8 and 6.1.1.4'
N N 0.0061 0.0033 'International Tables Vol C Tables 4.2.6.8 and 6.1.1.4'
O O 0.0106 0.0060 'International Tables Vol C Tables 4.2.6.8 and 6.1.1.4'

loop_
_exptl_crystal_face_index_h
_exptl_crystal_face_index_k
_exptl_crystal_face_index_l
_exptl_crystal_face_perp_dist
0 0 -1 0.1272
0 1 0 0.2113
0 -1 0 0.1966
0 -2 -1 0.1852
-1 2 -2 0.1591
-1 -2 -1 0.1933
-1 0 -2 0.1406
0 -2 1 0.2065
-2 -2 -1 0.1910
-2 1 -2 0.1737
0 2 -1 0.2053
-2 2 -1 0.1915
2 -2 1 0.1625
-1 -1 1 0.2007
-2 -1 2 0.1798
2 1 -2 0.3012
1 -1 0 0.1731
-1 1 0 0.1884
-1 0 1 0.1647
-1 -1 2 0.1706
-2 1 2 0.1477
2 -1 -2 0.2468
2 -2 -1 0.1659
-2 2 1 0.1692
-1 0 2 0.1221
-1 1 1 0.1494
-1 2 0 0.1575
1 -2 0 0.1770
0 1 -2 0.1867
-1 2 1 0.1490
1 -2 -1 0.1842
5 0 11 0.1067
6 -6 12 0.1209

loop_
_geom_angle_atom_site_label_1
_geom_angle_atom_site_label_2
_geom_angle_atom_site_label_3
_geom_angle
_geom_angle_site_symmetry_1
_geom_angle_site_symmetry_3
_geom_angle_publ_flag
N2 N1 C1 111.09(18) . . ?
N1 N2 N3 115.19(19) . . ?
N2 N3 C16 115.76(18) . . ?
N2 N3 C19 120.55(19) . . ?
C16 N3 C19 123.46(18) . . ?
C2 N4 H4 120(2) . . ?
C3 N4 H4 114(2) . . ?
C3 N4 C2 125.8(2) . . ?
N1 C1 C9 117.4(2) . . ?
C2 C1 N1 123.0(2) . . ?
C2 C1 C9 119.6(2) . . ?
N4 C2 C10 116.1(2) . . ?
C1 C2 N4 119.1(2) . . ?
C1 C2 C10 124.7(2) . . ?
O1 C3 N4 121.0(2) . . ?
O1 C3 C4 123.4(2) . . ?
N4 C3 C4 115.5(2) . . ?
C5 C4 C3 119.3(2) . . ?
C5 C4 C9 120.6(2) . . ?
C9 C4 C3 120.0(2) . . ?
C4 C5 H5 121.1(17) . . ?
C6 C5 C4 119.8(2) . . ?
C6 C5 H5 119.1(16) . . ?
C5 C6 H6 118.9(17) . . ?
C5 C6 C7 120.1(2) . . ?
C7 C6 H6 121.0(17) . . ?
C6 C7 H7 119.1(15) . . ?
C8 C7 C6 120.6(2) . . ?
C8 C7 H7 120.3(15) . . ?
C7 C8 H8 123.6(17) . . ?
C7 C8 C9 120.4(2) . . ?
C9 C8 H8 115.9(17) . . ?
C4 C9 C1 119.9(2) . . ?
C4 C9 C8 118.5(2) . . ?
C8 C9 C1 121.5(2) . . ?
C11 C10 C2 121.5(2) . . ?
C15 C10 C2 120.0(2) . . ?
C15 C10 C11 118.5(2) . . ?
C10 C11 H11 119.0(15) . . ?
C12 C11 C10 120.9(2) . . ?
C12 C11 H11 120.0(15) . . ?
C11 C12 H12 119.9(16) . . ?
C11 C12 C13 120.1(2) . . ?
C13 C12 H12 120.0(16) . . ?
C12 C13 H13 121.6(16) . . ?
C14 C13 C12 119.4(3) . . ?
C14 C13 H13 119.0(16) . . ?
C13 C14 H14 121.3(17) . . ?
C15 C14 C13 120.5(3) . . ?
C15 C14 H14 118.0(17) . . ?
C10 C15 H15 116.8(17) . . ?
C14 C15 C10 120.6(2) . . ?
C14 C15 H15 122.6(17) . . ?
N3 C16 H16 106.2(15) . . ?
N3 C16 C17 111.9(2) . . ?
N3 C16 C18 111.6(2) . . ?
C17 C16 H16 109.2(16) . . ?
C17 C16 C18 110.5(2) . . ?
C18 C16 H16 107.2(16) . . ?
C16 C17 H17A 108.9(15) . . ?
C16 C17 H17B 111.7(19) . . ?
C16 C17 H17C 111(2) . . ?
H17A C17 H17B 111(2) . . ?
H17A C17 H17C 111(3) . . ?
H17B C17 H17C 103(3) . . ?
C16 C18 H18A 108.6(18) . . ?
C16 C18 H18B 109(2) . . ?
C16 C18 H18C 114(2) . . ?
H18A C18 H18B 113(3) . . ?
H18A C18 H18C 109(3) . . ?
H18B C18 H18C 105(3) . . ?
N3 C19 H19 106.9(17) . . ?
N3 C19 C20 111.7(2) . . ?
N3 C19 C21 112.4(2) . . ?
C20 C19 H19 108.9(17) . . ?
C20 C19 C21 112.2(2) . . ?
C21 C19 H19 104.2(17) . . ?
C19 C20 H20A 112.3(18) . . ?
C19 C20 H20B 110.6(18) . . ?
C19 C20 H20C 113.1(19) . . ?
H20A C20 H20B 102(3) . . ?
H20A C20 H20C 105(3) . . ?
H20B C20 H20C 114(3) . . ?
C19 C21 H21A 106(2) . . ?
C19 C21 H21B 110.0(19) . . ?
C19 C21 H21C 110.1(18) . . ?
H21A C21 H21B 105(2) . . ?
H21A C21 H21C 113(3) . . ?
H21B C21 H21C 112(3) . . ?

loop_
_geom_bond_atom_site_label_1
_geom_bond_atom_site_label_2
_geom_bond_distance
_geom_bond_site_symmetry_2
_geom_bond_publ_flag
O1 C3 1.247(3) . ?
N1 N2 1.270(3) . ?
N1 C1 1.425(3) . ?
N2 N3 1.326(3) . ?
N3 C16 1.467(3) . ?
N3 C19 1.478(3) . ?
N4 H4 0.87(4) . ?
N4 C2 1.393(3) . ?
N4 C3 1.360(3) . ?
C1 C2 1.369(3) . ?
C1 C9 1.435(3) . ?
C2 C10 1.479(3) . ?
C3 C4 1.466(3) . ?
C4 C5 1.398(3) . ?
C4 C9 1.406(3) . ?
C5 H5 0.94(3) . ?
C5 C6 1.381(4) . ?
C6 H6 1.01(3) . ?
C6 C7 1.402(3) . ?
C7 H7 1.06(3) . ?
C7 C8 1.372(4) . ?
C8 H8 0.95(3) . ?
C8 C9 1.411(3) . ?
C10 C11 1.399(3) . ?
C10 C15 1.394(4) . ?
C11 H11 1.01(3) . ?
C11 C12 1.378(4) . ?
C12 H12 0.98(3) . ?
C12 C13 1.390(4) . ?
C13 H13 0.97(3) . ?
C13 C14 1.389(4) . ?
C14 H14 1.02(3) . ?
C14 C15 1.377(4) . ?
C15 H15 1.00(3) . ?
C16 H16 0.97(3) . ?
C16 C17 1.525(4) . ?
C16 C18 1.529(4) . ?
C17 H17A 0.98(3) . ?
C17 H17B 0.97(3) . ?
C17 H17C 0.95(4) . ?
C18 H18A 0.98(3) . ?
C18 H18B 0.95(3) . ?
C18 H18C 0.98(3) . ?
C19 H19 0.97(3) . ?
C19 C20 1.518(3) . ?
C19 C21 1.523(4) . ?
C20 H20A 0.98(4) . ?
C20 H20B 0.98(3) . ?
C20 H20C 0.96(3) . ?
C21 H21A 0.93(3) . ?
C21 H21B 1.02(3) . ?
C21 H21C 1.04(3) . ?

loop_
_geom_hbond_atom_site_label_D
_geom_hbond_atom_site_label_H
_geom_hbond_atom_site_label_A
_geom_hbond_distance_DH
_geom_hbond_distance_HA
_geom_hbond_distance_DA
_geom_hbond_angle_DHA
_geom_hbond_site_symmetry_A
_geom_hbond_publ_flag
N4 H4 O1 0.87(4) 1.95(4) 2.809(3) 171(3) 2_776 yes
C21 H21A N1 0.93(3) 2.56(3) 3.087(3) 116(2) . yes

loop_
_geom_torsion_atom_site_label_1
_geom_torsion_atom_site_label_2
_geom_torsion_atom_site_label_3
_geom_torsion_atom_site_label_4
_geom_torsion
_geom_torsion_site_symmetry_1
_geom_torsion_site_symmetry_2
_geom_torsion_site_symmetry_3
_geom_torsion_site_symmetry_4
_geom_torsion_publ_flag
O1 C3 C4 C5 -5.0(4) . . . . ?
O1 C3 C4 C9 177.3(2) . . . . ?
N1 N2 N3 C16 -173.4(2) . . . . ?
N1 N2 N3 C19 1.2(3) . . . . ?
N1 C1 C2 N4 177.9(2) . . . . ?
N1 C1 C2 C10 -4.5(4) . . . . ?
N1 C1 C9 C4 -179.6(2) . . . . ?
N1 C1 C9 C8 4.1(3) . . . . ?
N2 N1 C1 C2 56.9(3) . . . . ?
N2 N1 C1 C9 -124.1(2) . . . . ?
N2 N3 C16 C17 -20.0(3) . . . . ?
N2 N3 C16 C18 104.4(2) . . . . ?
N2 N3 C19 C20 154.6(2) . . . . ?
N2 N3 C19 C21 -78.2(3) . . . . ?
N4 C2 C10 C11 -136.1(2) . . . . ?
N4 C2 C10 C15 46.5(3) . . . . ?
N4 C3 C4 C5 176.1(2) . . . . ?
N4 C3 C4 C9 -1.5(3) . . . . ?
C1 N1 N2 N3 -170.79(19) . . . . ?
C1 C2 C10 C11 46.2(3) . . . . ?
C1 C2 C10 C15 -131.2(3) . . . . ?
C2 N4 C3 O1 -179.1(2) . . . . ?
C2 N4 C3 C4 -0.2(3) . . . . ?
C2 C1 C9 C4 -0.5(3) . . . . ?
C2 C1 C9 C8 -176.8(2) . . . . ?
C2 C10 C11 C12 -174.3(2) . . . . ?
C2 C10 C15 C14 174.5(2) . . . . ?
C3 N4 C2 C1 1.6(3) . . . . ?
C3 N4 C2 C10 -176.2(2) . . . . ?
C3 C4 C5 C6 -177.6(2) . . . . ?
C3 C4 C9 C1 1.9(3) . . . . ?
C3 C4 C9 C8 178.3(2) . . . . ?
C4 C5 C6 C7 -0.8(4) . . . . ?
C5 C4 C9 C1 -175.7(2) . . . . ?
C5 C4 C9 C8 0.7(3) . . . . ?
C5 C6 C7 C8 0.7(4) . . . . ?
C6 C7 C8 C9 0.0(4) . . . . ?
C7 C8 C9 C1 175.6(2) . . . . ?
C7 C8 C9 C4 -0.7(3) . . . . ?
C9 C1 C2 N4 -1.2(3) . . . . ?
C9 C1 C2 C10 176.4(2) . . . . ?
C9 C4 C5 C6 0.1(3) . . . . ?
C10 C11 C12 C13 -1.3(4) . . . . ?
C11 C10 C15 C14 -3.0(4) . . . . ?
C11 C12 C13 C14 -0.8(4) . . . . ?
C12 C13 C14 C15 1.1(4) . . . . ?
C13 C14 C15 C10 0.9(4) . . . . ?
C15 C10 C11 C12 3.2(4) . . . . ?
C16 N3 C19 C20 -31.2(3) . . . . ?
C16 N3 C19 C21 95.9(3) . . . . ?
C19 N3 C16 C17 165.5(2) . . . . ?
C19 N3 C16 C18 -70.1(3) . . . . ?

loop_
_exptl_oxdiff_crystal_face_indexfrac_h
_exptl_oxdiff_crystal_face_indexfrac_k
_exptl_oxdiff_crystal_face_indexfrac_l
_exptl_oxdiff_crystal_face_x
_exptl_oxdiff_crystal_face_y
_exptl_oxdiff_crystal_face_z
-0.0000 0.0000 -1.0000 -0.0399 0.0475 0.0295
-0.0000 1.0000 0.0000 0.0500 -0.0252 0.0568
0.0000 -1.0000 -0.0000 -0.0500 0.0252 -0.0568
0.0000 -2.0000 -1.0000 -0.1399 0.0980 -0.0840
-1.0000 2.0000 -2.0000 -0.0611 0.0175 0.1762
-1.0000 -2.0000 -1.0000 -0.2213 0.0709 -0.0804
-1.0000 0.0000 -2.0000 -0.1611 0.0679 0.0627
0.0000 -2.0000 1.0000 -0.0602 0.0030 -0.1431
-2.0000 -2.0000 -1.0000 -0.3027 0.0438 -0.0768
-2.0000 1.0000 -2.0000 -0.1925 0.0156 0.1231
-0.0000 2.0000 -1.0000 0.0602 -0.0030 0.1431
-2.0000 2.0000 -1.0000 -0.1026 -0.0571 0.1503
2.0000 -2.0000 1.0000 0.1026 0.0571 -0.1503
-1.0000 -1.0000 1.0000 -0.0916 -0.0493 -0.0827
-2.0000 -1.0000 2.0000 -0.1331 -0.1239 -0.1086
2.0000 1.0000 -2.0000 0.1331 0.1239 0.1086
1.0000 -1.0000 0.0000 0.0314 0.0523 -0.0604
-1.0000 1.0000 -0.0000 -0.0314 -0.0523 0.0604
-1.0000 -0.0000 1.0000 -0.0415 -0.0746 -0.0259
-1.0000 -1.0000 2.0000 -0.0517 -0.0969 -0.1122
-2.0000 1.0000 2.0000 -0.0330 -0.1744 0.0050
2.0000 -1.0000 -2.0000 0.0330 0.1744 -0.0050
2.0000 -2.0000 -1.0000 0.0229 0.1522 -0.0913
-2.0000 2.0000 1.0000 -0.0229 -0.1522 0.0913
-1.0000 -0.0000 2.0000 -0.0017 -0.1221 -0.0554
-1.0000 1.0000 1.0000 0.0085 -0.0998 0.0309
-1.0000 2.0000 0.0000 0.0186 -0.0776 0.1172
1.0000 -2.0000 -0.0000 -0.0186 0.0776 -0.1172
-0.0000 1.0000 -2.0000 -0.0297 0.0698 0.1158
-1.0000 2.0000 1.0000 0.0585 -0.1251 0.0877
1.0000 -2.0000 -1.0000 -0.0585 0.1251 -0.0877
5.0000 -0.0000 11.0000 0.8454 -0.3872 -0.3429
6.0000 -6.0000 12.0000 0.6666 -0.2562 -0.7167
